data_7703811
loop_
_publ_author_name
'Macaulay, Casper M.'
'Samolia, Madhu'
'Ferguson, Michael J.'
'Sydora, Orson L.'
'Ess, Daniel H.'
'Stradiotto, Mark'
'Turculet, Laura'

_publ_section_title
;
 Synthetic investigations of low-coordinate (N-phosphino-amidinate) nickel
 chemistry: agostic alkyl complexes and benzene insertion into Ni-H.
;
_journal_issue 15
_journal_name_full 'Dalton transactions (Cambridge, England : 2003)'
_journal_page_first 4811
_journal_page_last 4816
_journal_paper_doi 10.1039/d0dt00527d
_journal_volume 49
_journal_year 2020
_chemical_formula_moiety 'C60 H88 N4 Ni2 P2, C5 H12'
_chemical_formula_sum 'C65 H100 N4 Ni2 P2'
_chemical_formula_weight 1116.84
_space_group_crystal_system monoclinic
_space_group_IT_number 15
_space_group_name_Hall '-C 2yc'
_space_group_name_H-M_alt 'C 1 2/c 1'
_atom_sites_solution_hydrogens mixed
_audit_creation_method SHELXL-2014/7
_audit_update_record
;
2019-08-30 deposited with the CCDC.	2020-03-19 downloaded from the CCDC.
;
_cell_angle_alpha 90
_cell_angle_beta 99.2860(7)
_cell_angle_gamma 90
_cell_formula_units_Z 4
_cell_length_a 16.1669(9)
_cell_length_b 15.0455(8)
_cell_length_c 26.4547(15)
_cell_measurement_reflns_used 9931
_cell_measurement_temperature 193(2)
_cell_measurement_theta_max 27.49
_cell_measurement_theta_min 2.29
_cell_volume 6350.5(6)
_computing_cell_refinement 'Bruker SAINT'
_computing_data_collection 'Bruker APEX2'
_computing_data_reduction 'Bruker SAINT'
_computing_molecular_graphics 'Bruker SHELXTL'
_computing_publication_material 'Bruker SHELXTL'
_computing_structure_refinement 'SHELXL-2014/7 (Sheldrick, 2014)'
_computing_structure_solution 'SHELXD (Schneider & Sheldrick, 2002)'
_diffrn_ambient_temperature 193(2)
_diffrn_measured_fraction_theta_full 1.000
_diffrn_measured_fraction_theta_max 0.992
_diffrn_measurement_device_type 'Bruker APEX-II CCD'
_diffrn_measurement_method '\w scans'
_diffrn_radiation_type MoK\a
_diffrn_radiation_wavelength 0.71073
_diffrn_reflns_av_R_equivalents 0.0241
_diffrn_reflns_av_unetI/netI 0.0190
_diffrn_reflns_Laue_measured_fraction_full 1.000
_diffrn_reflns_Laue_measured_fraction_max 0.992
_diffrn_reflns_limit_h_max 21
_diffrn_reflns_limit_h_min -21
_diffrn_reflns_limit_k_max 19
_diffrn_reflns_limit_k_min -19
_diffrn_reflns_limit_l_max 34
_diffrn_reflns_limit_l_min -34
_diffrn_reflns_number 28567
_diffrn_reflns_point_group_measured_fraction_full 1.000
_diffrn_reflns_point_group_measured_fraction_max 0.992
_diffrn_reflns_theta_full 25.242
_diffrn_reflns_theta_max 27.663
_diffrn_reflns_theta_min 1.560
_exptl_absorpt_coefficient_mu 0.683
_exptl_absorpt_correction_T_max 0.9771
_exptl_absorpt_correction_T_min 0.7879
_exptl_absorpt_correction_type numerical
_exptl_absorpt_process_details 'SADABS 2014/5'
_exptl_crystal_colour orange
_exptl_crystal_density_diffrn 1.168
_exptl_crystal_description fragment
_exptl_crystal_F_000 2416
_exptl_crystal_size_max 0.454
_exptl_crystal_size_mid 0.337
_exptl_crystal_size_min 0.058
_refine_diff_density_max 0.472
_refine_diff_density_min -0.224
_refine_diff_density_rms 0.050
_refine_ls_extinction_method none
_refine_ls_goodness_of_fit_ref 1.031
_refine_ls_hydrogen_treatment constr
_refine_ls_matrix_type full
_refine_ls_number_parameters 307
_refine_ls_number_reflns 7370
_refine_ls_number_restraints 0
_refine_ls_restrained_S_all 1.031
_refine_ls_R_factor_all 0.0386
_refine_ls_R_factor_gt 0.0314
_refine_ls_shift/su_max 0.001
_refine_ls_shift/su_mean 0.000
_refine_ls_structure_factor_coef Fsqd
_refine_ls_weighting_details 'w=1/[\s^2^(Fo^2^)+(0.0497P)^2^+3.6422P] where P=(Fo^2^+2Fc^2^)/3'
_refine_ls_weighting_scheme calc
_refine_ls_wR_factor_gt 0.0839
_refine_ls_wR_factor_ref 0.0894
_reflns_Friedel_coverage 0.000
_reflns_number_gt 6284
_reflns_number_total 7370
_reflns_threshold_expression 'I > 2\s(I)'
_cod_data_source_file d0dt00527d3.cif
_cod_data_source_block dal1575
_cod_depositor_comments 'Adding full bibliography for 7703811--7703812.cif.'
_cod_original_sg_symbol_H-M 'C 2/c'
_cod_database_code 7703811
_shelx_shelxl_version_number 2014/7
_shelx_space_group_comment
; 
The symmetry employed for this shelxl refinement is uniquely defined 
by the following loop, which should always be used as a source of 
symmetry information in preference to the above space-group names. 
They are only intended as comments. 
;
_shelx_estimated_absorpt_t_min 0.747
_shelx_estimated_absorpt_t_max 0.961

loop_
_space_group_symop_operation_xyz
'x, y, z'
'-x, y, -z+1/2'
'x+1/2, y+1/2, z'
'-x+1/2, y+1/2, -z+1/2'
'-x, -y, -z'
'x, -y, z-1/2'
'-x+1/2, -y+1/2, -z'
'x+1/2, -y+1/2, z-1/2'

loop_
_atom_site_label
_atom_site_type_symbol
_atom_site_fract_x
_atom_site_fract_y
_atom_site_fract_z
_atom_site_U_iso_or_equiv
_atom_site_adp_type
_atom_site_occupancy
_atom_site_site_symmetry_order
_atom_site_calc_flag
_atom_site_refinement_flags_posn
_atom_site_refinement_flags_adp
_atom_site_refinement_flags_occupancy
_atom_site_disorder_assembly
_atom_site_disorder_group
Ni Ni -0.02547(2) 0.38395(2) 0.17598(2) 0.02562(7) Uani 1 1 d . . . . .
P P -0.10047(2) 0.42028(3) 0.10320(2) 0.03213(10) Uani 1 1 d . . . . .
N1 N 0.04081(7) 0.31914(8) 0.13326(4) 0.0261(2) Uani 1 1 d . . . . .
N2 N -0.05454(8) 0.36249(9) 0.06112(5) 0.0360(3) Uani 1 1 d . . . . .
C1 C 0.01051(9) 0.31491(10) 0.08277(5) 0.0288(3) Uani 1 1 d . . . . .
C2 C -0.04514(9) 0.35818(10) 0.24752(5) 0.0320(3) Uani 1 1 d . . . . .
H2 H -0.0775 0.3014 0.2460 0.038 Uiso 1 1 d R U . . .
C3 C -0.08589(9) 0.43897(11) 0.22742(6) 0.0345(3) Uani 1 1 d . . . . .
H3 H -0.1485 0.4370 0.2195 0.041 Uiso 1 1 calc R U . . .
C4 C -0.04784(11) 0.52687(11) 0.24643(6) 0.0428(4) Uani 1 1 d . . . . .
H4A H -0.0657 0.5413 0.2795 0.051 Uiso 1 1 calc R U . . .
H4B H -0.0695 0.5740 0.2217 0.051 Uiso 1 1 calc R U . . .
C11 C -0.09329(12) 0.53732(12) 0.08054(6) 0.0445(4) Uani 1 1 d . . . . .
C12 C -0.00041(14) 0.56017(14) 0.09452(9) 0.0639(6) Uani 1 1 d . . . . .
H12A H 0.0168 0.5549 0.1317 0.077 Uiso 1 1 calc R U . . .
H12B H 0.0326 0.5191 0.0770 0.077 Uiso 1 1 calc R U . . .
H12C H 0.0090 0.6212 0.0838 0.077 Uiso 1 1 calc R U . . .
C13 C -0.14427(17) 0.60273(14) 0.10751(8) 0.0660(6) Uani 1 1 d . . . . .
H13A H -0.2040 0.5885 0.0987 0.079 Uiso 1 1 calc R U . . .
H13B H -0.1269 0.5981 0.1447 0.079 Uiso 1 1 calc R U . . .
H13C H -0.1345 0.6634 0.0964 0.079 Uiso 1 1 calc R U . . .
C14 C -0.11847(16) 0.54608(15) 0.02257(7) 0.0638(6) Uani 1 1 d . . . . .
H14A H -0.1780 0.5316 0.0129 0.077 Uiso 1 1 calc R U . . .
H14B H -0.1086 0.6072 0.0122 0.077 Uiso 1 1 calc R U . . .
H14C H -0.0849 0.5051 0.0054 0.077 Uiso 1 1 calc R U . . .
C15 C -0.21018(11) 0.37551(14) 0.09138(8) 0.0490(4) Uani 1 1 d . . . . .
C16 C -0.20173(15) 0.27909(19) 0.10742(14) 0.0963(10) Uani 1 1 d . . . . .
H16A H -0.1645 0.2486 0.0873 0.116 Uiso 1 1 calc R U . . .
H16B H -0.1782 0.2754 0.1439 0.116 Uiso 1 1 calc R U . . .
H16C H -0.2570 0.2508 0.1014 0.116 Uiso 1 1 calc R U . . .
C17 C -0.26769(13) 0.4239(2) 0.12210(11) 0.0889(9) Uani 1 1 d . . . . .
H17A H -0.2727 0.4863 0.1114 0.107 Uiso 1 1 calc R U . . .
H17B H -0.3232 0.3961 0.1162 0.107 Uiso 1 1 calc R U . . .
H17C H -0.2444 0.4208 0.1586 0.107 Uiso 1 1 calc R U . . .
C18 C -0.24929(16) 0.3779(2) 0.03490(10) 0.0902(10) Uani 1 1 d . . . . .
H18A H -0.2556 0.4398 0.0234 0.108 Uiso 1 1 calc R U . . .
H18B H -0.2130 0.3463 0.0147 0.108 Uiso 1 1 calc R U . . .
H18C H -0.3044 0.3493 0.0304 0.108 Uiso 1 1 calc R U . . .
C21 C 0.04601(9) 0.25480(10) 0.04591(6) 0.0312(3) Uani 1 1 d . . . . .
C22 C -0.01061(11) 0.21991(13) 0.00545(7) 0.0454(4) Uani 1 1 d . . . . .
H22 H -0.0684 0.2345 0.0025 0.055 Uiso 1 1 calc R U . . .
C23 C 0.01573(12) 0.16435(15) -0.03048(8) 0.0574(5) Uani 1 1 d . . . . .
H23 H -0.0240 0.1399 -0.0572 0.069 Uiso 1 1 calc R U . . .
C24 C 0.10009(12) 0.14422(13) -0.02752(8) 0.0513(5) Uani 1 1 d . . . . .
H24 H 0.1184 0.1066 -0.0524 0.062 Uiso 1 1 calc R U . . .
C25 C 0.15695(10) 0.17920(11) 0.01170(7) 0.0409(4) Uani 1 1 d . . . . .
H25 H 0.2149 0.1665 0.0135 0.049 Uiso 1 1 calc R U . . .
C26 C 0.13039(9) 0.23299(10) 0.04879(6) 0.0337(3) Uani 1 1 d . . . . .
H26 H 0.1702 0.2550 0.0763 0.040 Uiso 1 1 calc R U . . .
C31 C 0.10496(9) 0.26023(9) 0.15692(5) 0.0273(3) Uani 1 1 d . . . . .
C32 C 0.18376(9) 0.29655(10) 0.17776(5) 0.0304(3) Uani 1 1 d . . . . .
C33 C 0.24410(10) 0.23989(12) 0.20384(6) 0.0420(4) Uani 1 1 d . . . . .
H33 H 0.2978 0.2628 0.2175 0.050 Uiso 1 1 calc R U . . .
C34 C 0.22714(11) 0.15060(13) 0.21017(7) 0.0491(4) Uani 1 1 d . . . . .
H34 H 0.2688 0.1131 0.2285 0.059 Uiso 1 1 calc R U . . .
C35 C 0.15027(12) 0.11624(11) 0.18997(7) 0.0433(4) Uani 1 1 d . . . . .
H35 H 0.1394 0.0550 0.1947 0.052 Uiso 1 1 calc R U . . .
C36 C 0.08776(9) 0.16923(10) 0.16275(6) 0.0330(3) Uani 1 1 d . . . . .
C37 C 0.20111(10) 0.39541(11) 0.17203(6) 0.0350(3) Uani 1 1 d . . . . .
H37 H 0.1497 0.4281 0.1780 0.042 Uiso 1 1 calc R U . . .
C38 C 0.21671(13) 0.42009(13) 0.11811(7) 0.0503(4) Uani 1 1 d . . . . .
H38A H 0.2275 0.4841 0.1166 0.060 Uiso 1 1 calc R U . . .
H38B H 0.2654 0.3872 0.1102 0.060 Uiso 1 1 calc R U . . .
H38C H 0.1672 0.4048 0.0931 0.060 Uiso 1 1 calc R U . . .
C39 C 0.27399(11) 0.43019(14) 0.21123(7) 0.0502(4) Uani 1 1 d . . . . .
H39A H 0.2818 0.4938 0.2055 0.060 Uiso 1 1 calc R U . . .
H39B H 0.2615 0.4210 0.2459 0.060 Uiso 1 1 calc R U . . .
H39C H 0.3253 0.3980 0.2074 0.060 Uiso 1 1 calc R U . . .
C40 C 0.00382(11) 0.12820(11) 0.14063(7) 0.0411(4) Uani 1 1 d . . . . .
H40 H -0.0291 0.1745 0.1189 0.049 Uiso 1 1 calc R U . . .
C41 C 0.01426(15) 0.04873(14) 0.10593(9) 0.0641(6) Uani 1 1 d . . . . .
H41A H -0.0409 0.0240 0.0924 0.077 Uiso 1 1 calc R U . . .
H41B H 0.0418 0.0683 0.0775 0.077 Uiso 1 1 calc R U . . .
H41C H 0.0486 0.0031 0.1258 0.077 Uiso 1 1 calc R U . . .
C42 C -0.04685(14) 0.10170(16) 0.18229(9) 0.0628(6) Uani 1 1 d . . . . .
H42A H -0.1003 0.0756 0.1664 0.075 Uiso 1 1 calc R U . . .
H42B H -0.0152 0.0580 0.2052 0.075 Uiso 1 1 calc R U . . .
H42C H -0.0575 0.1544 0.2020 0.075 Uiso 1 1 calc R U . . .

loop_
_atom_site_aniso_label
_atom_site_aniso_U_11
_atom_site_aniso_U_22
_atom_site_aniso_U_33
_atom_site_aniso_U_23
_atom_site_aniso_U_13
_atom_site_aniso_U_12
Ni 0.02561(10) 0.02765(10) 0.02367(10) -0.00176(6) 0.00421(7) 0.00207(7)
P 0.02951(19) 0.0390(2) 0.02685(19) -0.00468(15) 0.00155(14) 0.01037(15)
N1 0.0251(5) 0.0265(6) 0.0262(6) -0.0022(4) 0.0031(4) 0.0025(4)
N2 0.0345(7) 0.0439(7) 0.0283(6) -0.0080(5) 0.0013(5) 0.0125(6)
C1 0.0280(7) 0.0303(7) 0.0284(7) -0.0045(5) 0.0048(5) 0.0018(5)
C2 0.0383(8) 0.0349(7) 0.0240(7) -0.0028(6) 0.0089(6) -0.0080(6)
C3 0.0300(7) 0.0481(9) 0.0257(7) -0.0042(6) 0.0053(6) 0.0055(6)
C4 0.0603(10) 0.0368(8) 0.0289(8) -0.0037(6) 0.0004(7) 0.0133(7)
C11 0.0588(10) 0.0428(9) 0.0317(8) 0.0044(7) 0.0069(7) 0.0197(8)
C12 0.0730(14) 0.0480(11) 0.0694(14) 0.0175(10) 0.0069(11) -0.0027(10)
C13 0.1035(18) 0.0508(11) 0.0451(11) 0.0036(9) 0.0158(11) 0.0365(12)
C14 0.0929(16) 0.0638(13) 0.0340(9) 0.0093(9) 0.0081(10) 0.0320(12)
C15 0.0291(8) 0.0661(12) 0.0491(10) -0.0159(9) -0.0019(7) 0.0053(8)
C16 0.0428(12) 0.0836(18) 0.155(3) 0.0170(19) -0.0054(15) -0.0201(12)
C17 0.0336(10) 0.141(3) 0.0935(19) -0.0549(18) 0.0153(11) -0.0020(13)
C18 0.0508(13) 0.148(3) 0.0632(15) -0.0291(16) -0.0174(11) -0.0045(15)
C21 0.0332(7) 0.0314(7) 0.0291(7) -0.0055(6) 0.0052(6) 0.0034(6)
C22 0.0348(8) 0.0567(10) 0.0438(9) -0.0202(8) 0.0033(7) 0.0024(7)
C23 0.0468(10) 0.0700(13) 0.0540(11) -0.0351(10) 0.0035(8) -0.0009(9)
C24 0.0531(11) 0.0526(10) 0.0505(11) -0.0236(9) 0.0158(9) 0.0047(9)
C25 0.0380(8) 0.0417(9) 0.0449(9) -0.0056(7) 0.0126(7) 0.0086(7)
C26 0.0341(7) 0.0348(8) 0.0322(7) -0.0038(6) 0.0052(6) 0.0044(6)
C31 0.0281(6) 0.0292(7) 0.0252(6) -0.0014(5) 0.0062(5) 0.0043(5)
C32 0.0270(7) 0.0377(8) 0.0269(7) -0.0014(6) 0.0057(5) 0.0028(6)
C33 0.0287(7) 0.0580(10) 0.0384(9) 0.0033(7) 0.0024(6) 0.0062(7)
C34 0.0444(9) 0.0529(10) 0.0493(10) 0.0136(8) 0.0059(8) 0.0197(8)
C35 0.0521(10) 0.0335(8) 0.0461(10) 0.0076(7) 0.0132(8) 0.0115(7)
C36 0.0368(8) 0.0299(7) 0.0335(7) -0.0017(6) 0.0093(6) 0.0032(6)
C37 0.0306(7) 0.0391(8) 0.0359(8) -0.0040(6) 0.0078(6) -0.0047(6)
C38 0.0620(11) 0.0465(10) 0.0453(10) -0.0010(8) 0.0177(9) -0.0150(9)
C39 0.0358(8) 0.0623(12) 0.0524(11) -0.0151(9) 0.0070(8) -0.0133(8)
C40 0.0442(9) 0.0309(8) 0.0486(10) -0.0030(7) 0.0081(8) -0.0060(7)
C41 0.0763(14) 0.0415(10) 0.0735(14) -0.0190(10) 0.0090(11) -0.0096(10)
C42 0.0594(12) 0.0613(13) 0.0713(14) 0.0041(11) 0.0207(11) -0.0178(10)

loop_
_atom_type_symbol
_atom_type_description
_atom_type_scat_dispersion_real
_atom_type_scat_dispersion_imag
_atom_type_scat_source
C C 0.0033 0.0016 'International Tables Vol C Tables 4.2.6.8 and 6.1.1.4'
H H 0.0000 0.0000 'International Tables Vol C Tables 4.2.6.8 and 6.1.1.4'
N N 0.0061 0.0033 'International Tables Vol C Tables 4.2.6.8 and 6.1.1.4'
P P 0.1023 0.0942 'International Tables Vol C Tables 4.2.6.8 and 6.1.1.4'
Ni Ni 0.3393 1.1124 'International Tables Vol C Tables 4.2.6.8 and 6.1.1.4'

loop_
_geom_angle_atom_site_label_1
_geom_angle_atom_site_label_2
_geom_angle_atom_site_label_3
_geom_angle
_geom_angle_site_symmetry_1
_geom_angle_site_symmetry_3
_geom_angle_publ_flag
N1 Ni C3 171.97(6) . . ?
N1 Ni C2 129.67(6) . . ?
C3 Ni C2 42.42(6) . . ?
N1 Ni P 83.81(4) . . ?
C3 Ni P 103.72(5) . . ?
C2 Ni P 137.17(5) . . ?
N1 Ni C2 101.22(5) . 2 ?
C3 Ni C2 71.37(6) . 2 ?
C2 Ni C2 39.93(8) . 2 ?
P Ni C2 174.62(4) . 2 ?
N2 P C11 102.61(7) . . ?
N2 P C15 102.19(8) . . ?
C11 P C15 113.00(9) . . ?
N2 P Ni 102.37(5) . . ?
C11 P Ni 117.80(6) . . ?
C15 P Ni 115.78(7) . . ?
C1 N1 C31 121.76(11) . . ?
C1 N1 Ni 117.02(9) . . ?
C31 N1 Ni 119.11(9) . . ?
C1 N2 P 113.53(10) . . ?
N2 C1 N1 122.64(12) . . ?
N2 C1 C21 113.77(12) . . ?
N1 C1 C21 123.58(12) . . ?
C3 C2 C2 115.35(10) . 2 ?
C3 C2 Ni 67.79(8) . . ?
C2 C2 Ni 76.94(11) 2 . ?
C3 C2 Ni 109.28(10) . 2 ?
C2 C2 Ni 63.13(10) 2 2 ?
Ni C2 Ni 134.30(7) . 2 ?
C2 C3 C4 118.55(13) . . ?
C2 C3 Ni 69.79(8) . . ?
C4 C3 Ni 112.05(11) . . ?
C3 C4 C4 113.02(10) . 2 ?
C12 C11 C14 108.43(17) . . ?
C12 C11 C13 108.94(18) . . ?
C14 C11 C13 109.62(15) . . ?
C12 C11 P 104.12(12) . . ?
C14 C11 P 112.52(14) . . ?
C13 C11 P 112.94(14) . . ?
C16 C15 C17 110.3(2) . . ?
C16 C15 C18 107.6(2) . . ?
C17 C15 C18 108.67(19) . . ?
C16 C15 P 104.93(13) . . ?
C17 C15 P 112.52(14) . . ?
C18 C15 P 112.70(16) . . ?
C26 C21 C22 117.99(14) . . ?
C26 C21 C1 125.22(13) . . ?
C22 C21 C1 116.78(13) . . ?
C23 C22 C21 121.21(16) . . ?
C22 C23 C24 120.14(17) . . ?
C25 C24 C23 119.39(15) . . ?
C24 C25 C26 120.64(15) . . ?
C25 C26 C21 120.59(15) . . ?
C36 C31 C32 120.91(13) . . ?
C36 C31 N1 120.52(13) . . ?
C32 C31 N1 118.39(12) . . ?
C33 C32 C31 118.16(14) . . ?
C33 C32 C37 121.40(14) . . ?
C31 C32 C37 120.44(13) . . ?
C34 C33 C32 121.12(16) . . ?
C35 C34 C33 120.15(16) . . ?
C34 C35 C36 121.44(16) . . ?
C35 C36 C31 118.21(15) . . ?
C35 C36 C40 119.66(14) . . ?
C31 C36 C40 122.13(14) . . ?
C32 C37 C39 113.56(15) . . ?
C32 C37 C38 112.88(13) . . ?
C39 C37 C38 108.86(14) . . ?
C36 C40 C42 112.19(16) . . ?
C36 C40 C41 111.69(15) . . ?
C42 C40 C41 110.60(16) . . ?

loop_
_geom_bond_atom_site_label_1
_geom_bond_atom_site_label_2
_geom_bond_distance
_geom_bond_site_symmetry_2
_geom_bond_publ_flag
Ni N1 1.9407(11) . ?
Ni C3 1.9799(14) . ?
Ni C2 2.0070(14) . ?
Ni P 2.1730(4) . ?
Ni C2 2.1918(15) 2 ?
P N2 1.6773(13) . ?
P C11 1.8698(18) . ?
P C15 1.8758(18) . ?
N1 C1 1.3481(18) . ?
N1 C31 1.4295(17) . ?
N2 C1 1.3237(19) . ?
C1 C21 1.5096(19) . ?
C2 C3 1.443(2) . ?
C2 C2 1.444(3) 2 ?
C2 Ni 2.1917(15) 2 ?
C3 C4 1.510(2) . ?
C4 C4 1.528(4) 2 ?
C11 C12 1.527(3) . ?
C11 C14 1.528(2) . ?
C11 C13 1.532(2) . ?
C15 C16 1.511(3) . ?
C15 C17 1.516(3) . ?
C15 C18 1.526(3) . ?
C21 C26 1.393(2) . ?
C21 C22 1.394(2) . ?
C22 C23 1.384(2) . ?
C23 C24 1.387(3) . ?
C24 C25 1.375(3) . ?
C25 C26 1.392(2) . ?
C31 C36 1.411(2) . ?
C31 C32 1.414(2) . ?
C32 C33 1.392(2) . ?
C32 C37 1.526(2) . ?
C33 C34 1.386(3) . ?
C34 C35 1.372(3) . ?
C35 C36 1.393(2) . ?
C36 C40 1.519(2) . ?
C37 C39 1.531(2) . ?
C37 C38 1.534(2) . ?
C40 C42 1.528(3) . ?
C40 C41 1.533(2) . ?

loop_
_geom_torsion_atom_site_label_1
_geom_torsion_atom_site_label_2
_geom_torsion_atom_site_label_3
_geom_torsion_atom_site_label_4
_geom_torsion
_geom_torsion_site_symmetry_1
_geom_torsion_site_symmetry_2
_geom_torsion_site_symmetry_3
_geom_torsion_site_symmetry_4
_geom_torsion_publ_flag
N1 Ni P N2 3.85(6) . . . . ?
C3 Ni P N2 -173.29(7) . . . . ?
C2 Ni P N2 -141.99(8) . . . . ?
C2 Ni P N2 163.1(4) 2 . . . ?
N1 Ni P C11 -107.75(7) . . . . ?
C3 Ni P C11 75.11(8) . . . . ?
C2 Ni P C11 106.40(9) . . . . ?
C2 Ni P C11 51.5(5) 2 . . . ?
N1 Ni P C15 114.09(7) . . . . ?
C3 Ni P C15 -63.05(8) . . . . ?
C2 Ni P C15 -31.76(9) . . . . ?
C2 Ni P C15 -86.7(5) 2 . . . ?
C3 Ni N1 C1 152.5(4) . . . . ?
C2 Ni N1 C1 143.03(10) . . . . ?
P Ni N1 C1 -7.24(10) . . . . ?
C2 Ni N1 C1 174.70(10) 2 . . . ?
C3 Ni N1 C31 -11.3(5) . . . . ?
C2 Ni N1 C31 -20.74(13) . . . . ?
P Ni N1 C31 -171.02(10) . . . . ?
C2 Ni N1 C31 10.92(11) 2 . . . ?
C11 P N2 C1 122.05(12) . . . . ?
C15 P N2 C1 -120.70(13) . . . . ?
Ni P N2 C1 -0.51(12) . . . . ?
P N2 C1 N1 -5.5(2) . . . . ?
P N2 C1 C21 173.41(10) . . . . ?
C31 N1 C1 N2 172.91(13) . . . . ?
Ni N1 C1 N2 9.60(19) . . . . ?
C31 N1 C1 C21 -5.9(2) . . . . ?
Ni N1 C1 C21 -169.20(11) . . . . ?
N1 Ni C2 C3 178.05(8) . . . . ?
P Ni C2 C3 -48.43(11) . . . . ?
C2 Ni C2 C3 124.71(9) 2 . . . ?
N1 Ni C2 C2 53.34(6) . . . 2 ?
C3 Ni C2 C2 -124.71(9) . . . 2 ?
P Ni C2 C2 -173.14(6) . . . 2 ?
N1 Ni C2 Ni 82.33(12) . . . 2 ?
C3 Ni C2 Ni -95.73(13) . . . 2 ?
P Ni C2 Ni -144.15(7) . . . 2 ?
C2 Ni C2 Ni 28.98(11) 2 . . 2 ?
C2 C2 C3 C4 -42.4(2) 2 . . . ?
Ni C2 C3 C4 -104.79(13) . . . . ?
Ni C2 C3 C4 26.24(16) 2 . . . ?
C2 C2 C3 Ni 62.38(14) 2 . . . ?
Ni C2 C3 Ni 131.03(8) 2 . . . ?
N1 Ni C3 C2 -10.8(5) . . . . ?
P Ni C3 C2 148.43(8) . . . . ?
C2 Ni C3 C2 -33.84(8) 2 . . . ?
N1 Ni C3 C4 102.8(4) . . . . ?
C2 Ni C3 C4 113.60(14) . . . . ?
P Ni C3 C4 -97.97(10) . . . . ?
C2 Ni C3 C4 79.76(11) 2 . . . ?
C2 C3 C4 C4 39.3(2) . . . 2 ?
Ni C3 C4 C4 -38.91(19) . . . 2 ?
N2 P C11 C12 -71.57(14) . . . . ?
C15 P C11 C12 179.16(13) . . . . ?
Ni P C11 C12 39.90(14) . . . . ?
N2 P C11 C14 45.63(15) . . . . ?
C15 P C11 C14 -63.63(16) . . . . ?
Ni P C11 C14 157.10(12) . . . . ?
N2 P C11 C13 170.40(14) . . . . ?
C15 P C11 C13 61.14(17) . . . . ?
Ni P C11 C13 -78.13(15) . . . . ?
N2 P C15 C16 65.26(19) . . . . ?
C11 P C15 C16 174.79(18) . . . . ?
Ni P C15 C16 -45.08(19) . . . . ?
N2 P C15 C17 -174.84(19) . . . . ?
C11 P C15 C17 -65.3(2) . . . . ?
Ni P C15 C17 74.82(19) . . . . ?
N2 P C15 C18 -51.53(18) . . . . ?
C11 P C15 C18 58.00(19) . . . . ?
Ni P C15 C18 -161.87(16) . . . . ?
N2 C1 C21 C26 146.20(16) . . . . ?
N1 C1 C21 C26 -34.9(2) . . . . ?
N2 C1 C21 C22 -32.7(2) . . . . ?
N1 C1 C21 C22 146.20(16) . . . . ?
C26 C21 C22 C23 0.8(3) . . . . ?
C1 C21 C22 C23 179.79(18) . . . . ?
C21 C22 C23 C24 -1.7(3) . . . . ?
C22 C23 C24 C25 0.7(3) . . . . ?
C23 C24 C25 C26 1.2(3) . . . . ?
C24 C25 C26 C21 -2.2(3) . . . . ?
C22 C21 C26 C25 1.1(2) . . . . ?
C1 C21 C26 C25 -177.77(15) . . . . ?
C1 N1 C31 C36 -69.94(18) . . . . ?
Ni N1 C31 C36 93.04(14) . . . . ?
C1 N1 C31 C32 114.89(15) . . . . ?
Ni N1 C31 C32 -82.13(14) . . . . ?
C36 C31 C32 C33 0.5(2) . . . . ?
N1 C31 C32 C33 175.65(13) . . . . ?
C36 C31 C32 C37 -178.90(13) . . . . ?
N1 C31 C32 C37 -3.75(19) . . . . ?
C31 C32 C33 C34 -1.2(2) . . . . ?
C37 C32 C33 C34 178.15(15) . . . . ?
C32 C33 C34 C35 0.9(3) . . . . ?
C33 C34 C35 C36 0.1(3) . . . . ?
C34 C35 C36 C31 -0.9(2) . . . . ?
C34 C35 C36 C40 179.45(16) . . . . ?
C32 C31 C36 C35 0.5(2) . . . . ?
N1 C31 C36 C35 -174.51(13) . . . . ?
C32 C31 C36 C40 -179.78(13) . . . . ?
N1 C31 C36 C40 5.2(2) . . . . ?
C33 C32 C37 C39 -19.8(2) . . . . ?
C31 C32 C37 C39 159.55(13) . . . . ?
C33 C32 C37 C38 104.70(18) . . . . ?
C31 C32 C37 C38 -75.93(18) . . . . ?
C35 C36 C40 C42 69.6(2) . . . . ?
C31 C36 C40 C42 -110.08(18) . . . . ?
C35 C36 C40 C41 -55.2(2) . . . . ?
C31 C36 C40 C41 125.08(17) . . . . ?
